data_2222226
loop_
_publ_author_name
'Lv, Lu-Ping'
'Li, Wei-Wei'
'Yu, Tie-Ming'
'Yu, Wen-Bo'
'Hu, Xian-Chao'

_publ_section_title
;
 Ethyl (<i>E</i>)-2-(2-furylidene)hydrazinecarboxylate
;
_journal_coeditor_code BG2272
_journal_issue 7
_journal_name_full 'Acta Crystallographica Section E'
_journal_page_first o1678
_journal_paper_doi 10.1107/S1600536809023654
_journal_volume 65
_journal_year 2009
_chemical_formula_iupac 'C8 H10 N2 O3'
_chemical_formula_moiety 'C8 H10 N2 O3'
_chemical_formula_sum 'C8 H10 N2 O3'
_chemical_formula_weight 182.18
_chemical_name_systematic
;
Ethyl (<i>E</i>)-2-(2-furylidene)hydrazinecarboxylate
;
_space_group_IT_number 9
_symmetry_cell_setting monoclinic
_symmetry_space_group_name_Hall 'C -2yc'
_symmetry_space_group_name_H-M 'C 1 c 1'
_atom_sites_solution_hydrogens geom
_atom_sites_solution_primary direct
_atom_sites_solution_secondary difmap
_audit_creation_method SHELXL-97
_cell_angle_alpha 90.00
_cell_angle_beta 118.540(16)
_cell_angle_gamma 90.00
_cell_formula_units_Z 4
_cell_length_a 14.150(6)
_cell_length_b 9.285(5)
_cell_length_c 8.108(4)
_cell_measurement_reflns_used 1451
_cell_measurement_temperature 223(2)
_cell_measurement_theta_max 25.0
_cell_measurement_theta_min 2.7
_cell_volume 935.8(8)
_computing_cell_refinement 'SAINT (Bruker, 2002)'
_computing_data_collection 'SMART (Bruker, 2002)'
_computing_data_reduction 'SAINT (Bruker, 2002)'
_computing_molecular_graphics 'SHELXTL (Sheldrick, 2008)'
_computing_publication_material 'SHELXTL (Sheldrick, 2008)'
_computing_structure_refinement 'SHELXL97 (Sheldrick, 2008)'
_computing_structure_solution 'SHELXS97 (Sheldrick, 2008)'
_diffrn_ambient_temperature 223(2)
_diffrn_measured_fraction_theta_full 0.989
_diffrn_measured_fraction_theta_max 0.989
_diffrn_measurement_device_type 'Bruker SMART CCD area-detector'
_diffrn_measurement_method '\f and \w'
_diffrn_radiation_monochromator graphite
_diffrn_radiation_source 'fine-focus sealed tube'
_diffrn_radiation_type MoK\a
_diffrn_radiation_wavelength 0.71073
_diffrn_reflns_av_R_equivalents 0.0242
_diffrn_reflns_av_sigmaI/netI 0.0218
_diffrn_reflns_limit_h_max 16
_diffrn_reflns_limit_h_min -16
_diffrn_reflns_limit_k_max 10
_diffrn_reflns_limit_k_min -10
_diffrn_reflns_limit_l_max 9
_diffrn_reflns_limit_l_min -8
_diffrn_reflns_number 2344
_diffrn_reflns_theta_full 25.02
_diffrn_reflns_theta_max 25.02
_diffrn_reflns_theta_min 2.74
_exptl_absorpt_coefficient_mu 0.100
_exptl_absorpt_correction_T_max 0.9847
_exptl_absorpt_correction_T_min 0.9753
_exptl_absorpt_correction_type multi-scan
_exptl_absorpt_process_details '(SADABS; Bruker, 2002)'
_exptl_crystal_colour colourless
_exptl_crystal_density_diffrn 1.293
_exptl_crystal_density_method 'not measured'
_exptl_crystal_description Block
_exptl_crystal_F_000 384
_exptl_crystal_size_max 0.24
_exptl_crystal_size_mid 0.22
_exptl_crystal_size_min 0.17
_refine_diff_density_max 0.099
_refine_diff_density_min -0.157
_refine_ls_extinction_method none
_refine_ls_goodness_of_fit_ref 1.070
_refine_ls_hydrogen_treatment constr
_refine_ls_matrix_type full
_refine_ls_number_parameters 118
_refine_ls_number_reflns 816
_refine_ls_number_restraints 0
_refine_ls_restrained_S_all 1.068
_refine_ls_R_factor_all 0.0323
_refine_ls_R_factor_gt 0.0277
_refine_ls_shift/su_max 0.000
_refine_ls_shift/su_mean 0.000
_refine_ls_structure_factor_coef Fsqd
_refine_ls_weighting_details 'calc w=1/[\s^2^(Fo^2^)+(0.0384P)^2^+0.0727P] where P=(Fo^2^+2Fc^2^)/3'
_refine_ls_weighting_scheme calc
_refine_ls_wR_factor_gt 0.0677
_refine_ls_wR_factor_ref 0.0706
_reflns_number_gt 733
_reflns_number_total 816
_reflns_threshold_expression I>2\s(I)
_cod_data_source_file bg2272.cif
_cod_data_source_block I
_cod_depositor_comments
;
The following automatic conversions were performed:
'_symmetry_cell_setting' value 'Monoclinic' changed to 'monoclinic'
according to '/home/saulius/struct/CIF-dictionaries/cif_core.dic'
dictionary named 'cif_core.dic' version 2.4.1 from 2010-06-29.

Automatic conversion script
Id: cif_fix_enum 1527 2010-12-29 10:47:43Z saulius 

The following automatic conversions were performed:

'_symmetry_cell_setting' value 'Monoclinic' changed to 'monoclinic'
according to /home/saulius/struct/CIF-dictionaries/cif_core.dic
dictionary named 'cif_core.dic' version 2.4.1 from 2010-06-29.

Automatic conversion script
Id: cif_fix_values 1715 2011-07-08 13:25:40Z adriana 
;
_cod_original_sg_symbol_H-M 'C c'
_cod_database_code 2222226
_cod_database_fobs_code 2222226

loop_
_symmetry_equiv_pos_as_xyz
'x, y, z'
'x, -y, z+1/2'
'x+1/2, y+1/2, z'
'x+1/2, -y+1/2, z+1/2'

loop_
_atom_site_type_symbol
_atom_site_label
_atom_site_fract_x
_atom_site_fract_y
_atom_site_fract_z
_atom_site_U_iso_or_equiv
_atom_site_adp_type
_atom_site_calc_flag
_atom_site_refinement_flags
_atom_site_occupancy
_atom_site_disorder_assembly
_atom_site_disorder_group
O O3 -0.05924(14) -0.0975(2) 0.4141(2) 0.0686(5) Uani d . 1 . .
N N2 0.10734(15) -0.0174(2) 0.5472(3) 0.0561(5) Uani d . 1 . .
H H2 0.0934 0.0188 0.6309 0.067 Uiso calc R 1 . .
O O1 0.41276(15) 0.0404(2) 0.6109(3) 0.0754(6) Uani d . 1 . .
O O2 0.04565(14) -0.1545(2) 0.2815(2) 0.0654(5) Uani d . 1 . .
N N1 0.20660(15) 0.0030(2) 0.5573(3) 0.0527(5) Uani d . 1 . .
C C3 0.4583(2) 0.1980(3) 0.8408(4) 0.0702(8) Uani d . 1 . .
H H3 0.4555 0.2580 0.9302 0.084 Uiso calc R 1 . .
C C5 0.27221(19) 0.0837(3) 0.6911(3) 0.0541(6) Uani d . 1 . .
H H5 0.2503 0.1248 0.7719 0.065 Uiso calc R 1 . .
C C6 0.03274(18) -0.0952(3) 0.4038(3) 0.0531(6) Uani d . 1 . .
C C4 0.37893(19) 0.1127(2) 0.7200(3) 0.0533(6) Uani d . 1 . .
C C7 -0.1479(2) -0.1819(4) 0.2726(4) 0.0785(8) Uani d . 1 . .
H H7A -0.1895 -0.2234 0.3273 0.094 Uiso calc R 1 . .
H H7B -0.1196 -0.2601 0.2299 0.094 Uiso calc R 1 . .
C C1 0.5472(2) 0.1804(3) 0.8079(4) 0.0745(8) Uani d . 1 . .
H H1 0.6138 0.2259 0.8705 0.089 Uiso calc R 1 . .
C C2 0.5161(2) 0.0859(4) 0.6694(5) 0.0822(9) Uani d . 1 . .
H H2A 0.5589 0.0544 0.6183 0.099 Uiso calc R 1 . .
C C8 -0.2181(3) -0.0897(5) 0.1115(5) 0.1058(12) Uani d . 1 . .
H H8A -0.2758 -0.1465 0.0190 0.159 Uiso calc R 1 . .
H H8B -0.1769 -0.0492 0.0571 0.159 Uiso calc R 1 . .
H H8C -0.2473 -0.0135 0.1537 0.159 Uiso calc R 1 . .

loop_
_atom_site_aniso_label
_atom_site_aniso_U_11
_atom_site_aniso_U_22
_atom_site_aniso_U_33
_atom_site_aniso_U_12
_atom_site_aniso_U_13
_atom_site_aniso_U_23
O3 0.0582(10) 0.0793(13) 0.0731(12) -0.0042(9) 0.0354(9) -0.0022(10)
N2 0.0546(12) 0.0655(13) 0.0533(11) 0.0001(10) 0.0299(9) -0.0041(10)
O1 0.0585(10) 0.0904(12) 0.0779(12) -0.0088(10) 0.0329(10) -0.0277(11)
O2 0.0669(10) 0.0755(11) 0.0593(10) -0.0093(9) 0.0347(9) -0.0106(9)
N1 0.0517(11) 0.0574(11) 0.0510(11) 0.0013(9) 0.0261(9) 0.0025(9)
C3 0.081(2) 0.0659(17) 0.0638(16) -0.0113(15) 0.0347(15) -0.0160(13)
C5 0.0610(14) 0.0538(14) 0.0474(13) 0.0032(13) 0.0259(11) 0.0004(12)
C6 0.0517(13) 0.0586(15) 0.0521(14) 0.0045(11) 0.0273(11) 0.0110(12)
C4 0.0594(14) 0.0537(13) 0.0451(12) 0.0034(11) 0.0236(11) -0.0002(11)
C7 0.0616(16) 0.082(2) 0.092(2) -0.0168(16) 0.0366(16) -0.0043(17)
C1 0.0593(14) 0.0745(19) 0.0787(19) -0.0163(14) 0.0241(14) -0.0068(15)
C2 0.0567(15) 0.099(2) 0.095(2) -0.0099(15) 0.0392(15) -0.0218(19)
C8 0.0683(19) 0.126(3) 0.103(3) -0.012(2) 0.0241(19) 0.006(2)

loop_
_atom_type_symbol
_atom_type_description
_atom_type_scat_dispersion_real
_atom_type_scat_dispersion_imag
_atom_type_scat_source
C C 0.0033 0.0000 'International Tables Vol C Tables 4.2.6.8 and 6.1.1.4'
H H 0.0000 0.0000 'International Tables Vol C Tables 4.2.6.8 and 6.1.1.4'
N N 0.0061 0.0000 'International Tables Vol C Tables 4.2.6.8 and 6.1.1.4'
O O 0.0106 0.0000 'International Tables Vol C Tables 4.2.6.8 and 6.1.1.4'

loop_
_geom_angle_atom_site_label_1
_geom_angle_atom_site_label_2
_geom_angle_atom_site_label_3
_geom_angle_site_symmetry_1
_geom_angle_site_symmetry_3
_geom_angle
_geom_angle_publ_flag
C6 O3 C7 . . 117.0(2) ?
C6 N2 N1 . . 118.71(18) ?
C6 N2 H2 . . 120.6 ?
N1 N2 H2 . . 120.6 ?
C2 O1 C4 . . 105.7(2) ?
C5 N1 N2 . . 115.90(18) ?
C4 C3 C1 . . 107.7(2) ?
C4 C3 H3 . . 126.1 ?
C1 C3 H3 . . 126.1 ?
N1 C5 C4 . . 121.9(2) ?
N1 C5 H5 . . 119.1 ?
C4 C5 H5 . . 119.1 ?
O2 C6 O3 . . 124.6(2) ?
O2 C6 N2 . . 125.6(2) ?
O3 C6 N2 . . 109.7(2) ?
C3 C4 O1 . . 109.4(2) ?
C3 C4 C5 . . 132.7(2) ?
O1 C4 C5 . . 117.9(2) ?
O3 C7 C8 . . 110.2(3) ?
O3 C7 H7A . . 109.6 ?
C8 C7 H7A . . 109.6 ?
O3 C7 H7B . . 109.6 ?
C8 C7 H7B . . 109.6 ?
H7A C7 H7B . . 108.1 ?
C2 C1 C3 . . 105.7(2) ?
C2 C1 H1 . . 127.1 ?
C3 C1 H1 . . 127.1 ?
C1 C2 O1 . . 111.5(3) ?
C1 C2 H2A . . 124.3 ?
O1 C2 H2A . . 124.3 ?
C7 C8 H8A . . 109.5 ?
C7 C8 H8B . . 109.5 ?
H8A C8 H8B . . 109.5 ?
C7 C8 H8C . . 109.5 ?
H8A C8 H8C . . 109.5 ?
H8B C8 H8C . . 109.5 ?

loop_
_geom_bond_atom_site_label_1
_geom_bond_atom_site_label_2
_geom_bond_site_symmetry_2
_geom_bond_distance
_geom_bond_publ_flag
O3 C6 . 1.344(3) ?
O3 C7 . 1.459(3) ?
N2 C6 . 1.347(3) ?
N2 N1 . 1.380(2) ?
N2 H2 . 0.8600 ?
O1 C2 . 1.371(4) ?
O1 C4 . 1.366(3) ?
O2 C6 . 1.221(3) ?
N1 C5 . 1.279(3) ?
C3 C4 . 1.341(4) ?
C3 C1 . 1.415(4) ?
C3 H3 . 0.9300 ?
C5 C4 . 1.438(4) ?
C5 H5 . 0.9300 ?
C7 C8 . 1.479(5) ?
C7 H7A . 0.9700 ?
C7 H7B . 0.9700 ?
C1 C2 . 1.324(4) ?
C1 H1 . 0.9300 ?
C2 H2A . 0.9300 ?
C8 H8A . 0.9600 ?
C8 H8B . 0.9600 ?
C8 H8C . 0.9600 ?

loop_
_geom_hbond_atom_site_label_D
_geom_hbond_atom_site_label_H
_geom_hbond_atom_site_label_A
_geom_hbond_site_symmetry_A
_geom_hbond_distance_DH
_geom_hbond_distance_HA
_geom_hbond_distance_DA
_geom_hbond_angle_DHA
_geom_hbond_publ_flag
N2 H2 O2 2_555 0.86 2.08 2.916(3) 164.0 yes

loop_
_cod_related_entry_id
_cod_related_entry_database
_cod_related_entry_code
1 ChemSpider 7858747
